data_4304944
loop_
_publ_author_name
'Vito Gallo'
'Mario Latronico'
'Piero Mastrorilli'
'Cosimo F. Nobile'
'Flavia Polini'
'Nazzareno Re'
'Ulli Englert'

_publ_contact_author_address
;
      Institut fuer Anorganische Chemie
      RWTH Aachen
      Landoltweg 1
      52074 Aachen
      Germany
;
_publ_contact_author_email ullrich.englert@ac.rwth-aachen.de
_publ_contact_author_fax 0049-241-8092288
_publ_contact_author_name 'Ulli Englert'
_publ_contact_author_phone 0049-241-8094666
_publ_section_title
;
Reactivity of a Phosphinito-Bridged PtI-PtI Complex with Nucleophiles:
Substitution versus Addition
;
_journal_name_full 'Inorganic Chemistry'
_journal_page_first 4785
_journal_page_last 4795
_journal_paper_doi 10.1021/ic800045u
_journal_volume 47
_journal_year 2008
_chemical_formula_moiety 'C48 H90 O P4 Pt2'
_chemical_formula_sum 'C48 H90 O P4 Pt2'
_chemical_formula_weight 1197.26
_chemical_name_common 'compound 1'
_chemical_name_systematic
; 
 ? 
;
_space_group_IT_number 14
_symmetry_cell_setting monoclinic
_symmetry_space_group_name_Hall '-P 2ybc'
_symmetry_space_group_name_H-M 'P 1 21/c 1'
_atom_sites_solution_hydrogens geom
_atom_sites_solution_primary direct
_atom_sites_solution_secondary difmap
_audit_creation_method SHELXL-97
_cell_angle_alpha 90.00
_cell_angle_beta 125.31(3)
_cell_angle_gamma 90.00
_cell_formula_units_Z 4
_cell_length_a 14.548(10)
_cell_length_b 19.811(14)
_cell_length_c 21.225(12)
_cell_measurement_reflns_used 6357
_cell_measurement_temperature 130(2)
_cell_measurement_theta_max 26.83
_cell_measurement_theta_min 2.20
_cell_volume 4992(6)
_computing_cell_refinement SMART
_computing_data_collection 'SMART (Bruker, 2001)'
_computing_data_reduction 'SAINT (Bruker, 1999)'
_computing_molecular_graphics 'PLATON (Spek, 1990)'
_computing_structure_refinement 'SHELXL-97 (Sheldrick, 1997)'
_computing_structure_solution 'SHELXS-97 (Sheldrick, 1990)'
_diffrn_ambient_temperature 130(2)
_diffrn_measured_fraction_theta_full .972
_diffrn_measured_fraction_theta_max .972
_diffrn_measurement_device_type 'CCD area detector'
_diffrn_measurement_method 'omega scans'
_diffrn_radiation_monochromator graphite
_diffrn_radiation_source 'fine-focus sealed tube'
_diffrn_radiation_type MoK\a
_diffrn_radiation_wavelength 0.71073
_diffrn_reflns_av_R_equivalents 0.0596
_diffrn_reflns_av_sigmaI/netI 0.0496
_diffrn_reflns_limit_h_max 19
_diffrn_reflns_limit_h_min -19
_diffrn_reflns_limit_k_max 27
_diffrn_reflns_limit_k_min -26
_diffrn_reflns_limit_l_max 28
_diffrn_reflns_limit_l_min -28
_diffrn_reflns_number 67284
_diffrn_reflns_theta_full 29.16
_diffrn_reflns_theta_max 29.16
_diffrn_reflns_theta_min 2.00
_exptl_absorpt_coefficient_mu 5.760
_exptl_absorpt_correction_T_max 0.44
_exptl_absorpt_correction_T_min 0.30
_exptl_absorpt_correction_type multi-scan
_exptl_absorpt_process_details 'SADABS (1996)'
_exptl_crystal_colour yellow
_exptl_crystal_density_diffrn 1.593
_exptl_crystal_density_method 'not measured'
_exptl_crystal_description prism
_exptl_crystal_F_000 2408
_exptl_crystal_size_max 0.27
_exptl_crystal_size_mid 0.23
_exptl_crystal_size_min 0.17
_refine_diff_density_max 4.936
_refine_diff_density_min -3.938
_refine_diff_density_rms .169
_refine_ls_extinction_method none
_refine_ls_goodness_of_fit_ref 1.027
_refine_ls_hydrogen_treatment constr
_refine_ls_matrix_type full
_refine_ls_number_parameters 541
_refine_ls_number_reflns 13077
_refine_ls_number_restraints 58
_refine_ls_restrained_S_all 1.026
_refine_ls_R_factor_all 0.0572
_refine_ls_R_factor_gt 0.0396
_refine_ls_shift/su_max 0.001
_refine_ls_shift/su_mean 0.000
_refine_ls_structure_factor_coef Fsqd
_refine_ls_weighting_details 'calc w=1/[\s^2^(Fo^2^)+(0.0330P)^2^+19.0000P] where P=(Fo^2^+2Fc^2^)/3'
_refine_ls_weighting_scheme calc
_refine_ls_wR_factor_gt 0.0855
_refine_ls_wR_factor_ref 0.0938
_reflns_number_gt 10406
_reflns_number_total 13077
_reflns_threshold_expression >2sigma(I)
_cod_data_source_file ic800045u-file002_2.cif
_cod_data_source_block comp1
_cod_database_code 4304944

loop_
_symmetry_equiv_pos_as_xyz
'x, y, z'
'-x, y+1/2, -z+1/2'
'-x, -y, -z'
'x, -y-1/2, z-1/2'

loop_
_atom_site_label
_atom_site_type_symbol
_atom_site_fract_x
_atom_site_fract_y
_atom_site_fract_z
_atom_site_U_iso_or_equiv
_atom_site_adp_type
_atom_site_occupancy
_atom_site_symmetry_multiplicity
_atom_site_calc_flag
_atom_site_refinement_flags
_atom_site_disorder_assembly
_atom_site_disorder_group
Pt1 Pt 0.241868(19) 0.278321(9) 0.267527(11) 0.03251(6) Uani 1 1 d . . .
Pt2 Pt 0.165885(15) 0.157045(8) 0.228675(9) 0.02119(5) Uani 1 1 d . . .
P1 P 0.03007(11) 0.23167(6) 0.14360(7) 0.0238(2) Uani 1 1 d . . .
P2 P 0.34665(12) 0.18764(7) 0.32515(7) 0.0305(3) Uani 1 1 d . A .
P3 P 0.11612(10) 0.04780(6) 0.21786(7) 0.0217(2) Uani 1 1 d . . .
H3 H 0.0330 0.0459 0.1777 0.026 Uiso 1 1 calc R . .
P4 P 0.32330(12) 0.37923(7) 0.31230(8) 0.0320(3) Uani 1 1 d . . .
H4 H 0.4041 0.3735 0.3320 0.038 Uiso 1 1 calc R . .
O1 O 0.0712(3) 0.30523(17) 0.1715(2) 0.0344(8) Uani 1 1 d . . .
C1 C -0.1079(5) 0.2270(2) 0.1272(3) 0.0305(11) Uani 1 1 d . . .
H1 H -0.1574 0.2621 0.0880 0.037 Uiso 1 1 calc R . .
C2 C -0.1656(5) 0.1591(3) 0.0965(4) 0.0410(13) Uani 1 1 d . . .
H2A H -0.1158 0.1231 0.1327 0.049 Uiso 1 1 calc R . .
H2B H -0.1786 0.1504 0.0460 0.049 Uiso 1 1 calc R . .
C3 C -0.2781(6) 0.1572(3) 0.0870(5) 0.060(2) Uani 1 1 d . . .
H3A H -0.3309 0.1894 0.0462 0.072 Uiso 1 1 calc R . .
H3B H -0.3110 0.1114 0.0704 0.072 Uiso 1 1 calc R . .
C4 C -0.2642(7) 0.1748(4) 0.1608(6) 0.073(2) Uani 1 1 d . . .
H4A H -0.2186 0.1396 0.1999 0.087 Uiso 1 1 calc R . .
H4B H -0.3391 0.1760 0.1516 0.087 Uiso 1 1 calc R . .
C5 C -0.2075(7) 0.2425(4) 0.1912(5) 0.062(2) Uani 1 1 d . . .
H5A H -0.1962 0.2516 0.2411 0.075 Uiso 1 1 calc R . .
H5B H -0.2570 0.2783 0.1545 0.075 Uiso 1 1 calc R . .
C6 C -0.0940(6) 0.2449(3) 0.2025(4) 0.0439(14) Uani 1 1 d . . .
H6A H -0.0415 0.2126 0.2434 0.053 Uiso 1 1 calc R . .
H6B H -0.0614 0.2907 0.2193 0.053 Uiso 1 1 calc R . .
C7 C -0.0038(4) 0.2274(2) 0.0458(3) 0.0291(11) Uani 1 1 d . . .
H7 H -0.0466 0.1847 0.0213 0.035 Uiso 1 1 calc R . .
C8 C 0.1037(5) 0.2239(3) 0.0500(3) 0.0383(13) Uani 1 1 d . . .
H8A H 0.1456 0.1825 0.0781 0.046 Uiso 1 1 calc R . .
H8B H 0.1517 0.2632 0.0795 0.046 Uiso 1 1 calc R . .
C9 C 0.0809(6) 0.2235(4) -0.0299(4) 0.0495(16) Uani 1 1 d . . .
H9A H 0.1534 0.2240 -0.0243 0.059 Uiso 1 1 calc R . .
H9B H 0.0404 0.1815 -0.0574 0.059 Uiso 1 1 calc R . .
C10 C 0.0123(9) 0.2829(4) -0.0763(5) 0.076(3) Uani 1 1 d . . .
H10A H -0.0025 0.2810 -0.1280 0.092 Uiso 1 1 calc R . .
H10B H 0.0546 0.3249 -0.0505 0.092 Uiso 1 1 calc R . .
C11 C -0.0984(8) 0.2837(5) -0.0846(4) 0.088(3) Uani 1 1 d . . .
H11A H -0.1422 0.2427 -0.1126 0.106 Uiso 1 1 calc R . .
H11B H -0.1430 0.3235 -0.1152 0.106 Uiso 1 1 calc R . .
C12 C -0.0776(8) 0.2861(4) -0.0048(4) 0.074(3) Uani 1 1 d . . .
H12A H -0.0404 0.3292 0.0209 0.088 Uiso 1 1 calc R . .
H12B H -0.1507 0.2842 -0.0114 0.088 Uiso 1 1 calc R . .
C13 C 0.4123(5) 0.1759(3) 0.4292(3) 0.0317(11) Uani 1 1 d . . .
H13 H 0.4689 0.2127 0.4579 0.038 Uiso 1 1 calc R . .
C14 C 0.4728(5) 0.1088(3) 0.4592(3) 0.0377(12) Uani 1 1 d . . .
H14A H 0.5347 0.1068 0.4525 0.045 Uiso 1 1 calc R . .
H14B H 0.4195 0.0718 0.4284 0.045 Uiso 1 1 calc R . .
C15 C 0.5214(5) 0.0980(4) 0.5445(3) 0.0504(16) Uani 1 1 d . . .
H15A H 0.5556 0.0525 0.5609 0.060 Uiso 1 1 calc R . .
H15B H 0.5810 0.1318 0.5763 0.060 Uiso 1 1 calc R . .
C16 C 0.4287(6) 0.1048(4) 0.5570(4) 0.062(2) Uani 1 1 d . . .
H16A H 0.3727 0.0684 0.5288 0.075 Uiso 1 1 calc R . .
H16B H 0.4616 0.0997 0.6127 0.075 Uiso 1 1 calc R . .
C17 C 0.3705(6) 0.1726(4) 0.5292(4) 0.0595(19) Uani 1 1 d . . .
H17A H 0.4252 0.2090 0.5603 0.071 Uiso 1 1 calc R . .
H17B H 0.3093 0.1750 0.5366 0.071 Uiso 1 1 calc R . .
C18 C 0.3215(5) 0.1834(3) 0.4440(3) 0.0388(13) Uani 1 1 d . . .
H18A H 0.2879 0.2290 0.4280 0.047 Uiso 1 1 calc R . .
H18B H 0.2610 0.1500 0.4124 0.047 Uiso 1 1 calc R . .
C19 C 0.4596(5) 0.1703(4) 0.3137(3) 0.058(2) Uani 1 1 d DU . .
H19 H 0.4834 0.1245 0.3306 0.070 Uiso 1 1 d R A .
C20A C 0.5845(6) 0.1981(5) 0.3640(6) 0.033(2) Uani 0.50 1 d PDU A 1
H20A H 0.6123 0.2037 0.4187 0.039 Uiso 0.50 1 calc PR A 1
H20B H 0.6360 0.1678 0.3612 0.039 Uiso 0.50 1 calc PR A 1
C21A C 0.5728(9) 0.2651(5) 0.3268(6) 0.037(2) Uani 0.50 1 d PDU A 1
H21A H 0.6465 0.2885 0.3562 0.044 Uiso 0.50 1 calc PR A 1
H21B H 0.5185 0.2935 0.3288 0.044 Uiso 0.50 1 calc PR A 1
C22A C 0.5328(9) 0.2575(6) 0.2437(7) 0.037(3) Uani 0.50 1 d PDU A 1
H22A H 0.5884 0.2306 0.2417 0.045 Uiso 0.50 1 calc PR A 1
H22B H 0.5275 0.3026 0.2218 0.045 Uiso 0.50 1 calc PR A 1
C23A C 0.4192(8) 0.2232(5) 0.1956(6) 0.031(2) Uani 0.50 1 d PDU A 1
H23A H 0.3966 0.2177 0.1420 0.038 Uiso 0.50 1 calc PR A 1
H23B H 0.3621 0.2518 0.1941 0.038 Uiso 0.50 1 calc PR A 1
C24A C 0.4231(9) 0.1545(5) 0.2287(4) 0.028(2) Uani 0.50 1 d PDU A 1
H24A H 0.4787 0.1248 0.2299 0.033 Uiso 0.50 1 calc PR A 1
H24B H 0.3482 0.1325 0.1979 0.033 Uiso 0.50 1 calc PR A 1
C20B C 0.5468(10) 0.2297(6) 0.3617(8) 0.052(4) Uani 0.50 1 d PDU A 2
H20C H 0.5061 0.2733 0.3475 0.062 Uiso 0.50 1 calc PR A 2
H20D H 0.5835 0.2222 0.4175 0.062 Uiso 0.50 1 calc PR A 2
C21B C 0.6353(10) 0.2326(7) 0.3457(8) 0.052(3) Uani 0.50 1 d PDU A 2
H21C H 0.6801 0.1904 0.3642 0.062 Uiso 0.50 1 calc PR A 2
H21D H 0.6870 0.2707 0.3746 0.062 Uiso 0.50 1 calc PR A 2
C22B C 0.5828(12) 0.2413(7) 0.2602(8) 0.054(4) Uani 0.50 1 d PDU A 2
H22C H 0.6423 0.2374 0.2513 0.065 Uiso 0.50 1 calc PR A 2
H22D H 0.5499 0.2871 0.2440 0.065 Uiso 0.50 1 calc PR A 2
C23B C 0.4917(10) 0.1892(6) 0.2112(7) 0.045(3) Uani 0.50 1 d PDU A 2
H23C H 0.4569 0.1983 0.1559 0.054 Uiso 0.50 1 calc PR A 2
H23D H 0.5257 0.1436 0.2233 0.054 Uiso 0.50 1 calc PR A 2
C24B C 0.4026(8) 0.1916(6) 0.2264(4) 0.032(2) Uani 0.50 1 d PDU A 2
H24C H 0.3406 0.1602 0.1914 0.038 Uiso 0.50 1 calc PR A 2
H24D H 0.3712 0.2378 0.2173 0.038 Uiso 0.50 1 calc PR A 2
C25 C 0.1792(4) -0.0145(2) 0.1895(3) 0.0253(10) Uani 1 1 d . . .
H25 H 0.1517 -0.0602 0.1915 0.030 Uiso 1 1 calc R . .
C26 C 0.1395(5) -0.0018(3) 0.1065(3) 0.0355(12) Uani 1 1 d . . .
H26A H 0.0561 -0.0034 0.0722 0.043 Uiso 1 1 calc R . .
H26B H 0.1636 0.0438 0.1026 0.043 Uiso 1 1 calc R . .
C27 C 0.1870(6) -0.0540(3) 0.0804(4) 0.0485(15) Uani 1 1 d . . .
H27A H 0.1639 -0.0427 0.0277 0.058 Uiso 1 1 calc R . .
H27B H 0.1554 -0.0989 0.0784 0.058 Uiso 1 1 calc R . .
C28 C 0.3147(6) -0.0572(4) 0.1343(4) 0.0523(17) Uani 1 1 d . . .
H28A H 0.3469 -0.0146 0.1307 0.063 Uiso 1 1 calc R . .
H28B H 0.3421 -0.0946 0.1182 0.063 Uiso 1 1 calc R . .
C29 C 0.3547(6) -0.0683(4) 0.2175(4) 0.0502(16) Uani 1 1 d . . .
H29A H 0.3308 -0.1137 0.2224 0.060 Uiso 1 1 calc R . .
H29B H 0.4380 -0.0667 0.2517 0.060 Uiso 1 1 calc R . .
C30 C 0.3074(5) -0.0153(3) 0.2431(3) 0.0364(12) Uani 1 1 d . . .
H30A H 0.3369 0.0296 0.2430 0.044 Uiso 1 1 calc R . .
H30B H 0.3319 -0.0252 0.2965 0.044 Uiso 1 1 calc R . .
C31 C 0.1400(4) 0.0165(2) 0.3081(3) 0.0251(10) Uani 1 1 d . . .
H31 H 0.2164 0.0325 0.3515 0.030 Uiso 1 1 calc R . .
C32 C 0.0544(5) 0.0509(3) 0.3173(3) 0.0336(12) Uani 1 1 d . . .
H32A H 0.0591 0.1005 0.3137 0.040 Uiso 1 1 calc R . .
H32B H -0.0226 0.0364 0.2751 0.040 Uiso 1 1 calc R . .
C33 C 0.0768(6) 0.0329(3) 0.3949(3) 0.0401(13) Uani 1 1 d . . .
H33A H 0.1498 0.0526 0.4370 0.048 Uiso 1 1 calc R . .
H33B H 0.0171 0.0529 0.3980 0.048 Uiso 1 1 calc R . .
C34 C 0.0795(5) -0.0431(3) 0.4061(3) 0.0380(13) Uani 1 1 d . . .
H34A H 0.1005 -0.0527 0.4587 0.046 Uiso 1 1 calc R . .
H34B H 0.0034 -0.0619 0.3685 0.046 Uiso 1 1 calc R . .
C35 C 0.1627(5) -0.0770(3) 0.3954(3) 0.0348(12) Uani 1 1 d . . .
H35A H 0.1590 -0.1265 0.3999 0.042 Uiso 1 1 calc R . .
H35B H 0.2400 -0.0620 0.4366 0.042 Uiso 1 1 calc R . .
C36 C 0.1375(5) -0.0600(2) 0.3168(3) 0.0302(11) Uani 1 1 d . . .
H36A H 0.0624 -0.0778 0.2755 0.036 Uiso 1 1 calc R . .
H36B H 0.1942 -0.0817 0.3117 0.036 Uiso 1 1 calc R . .
C37 C 0.3237(5) 0.4166(3) 0.3918(3) 0.0345(12) Uani 1 1 d . . .
H37 H 0.3414 0.4657 0.3948 0.041 Uiso 1 1 calc R . .
C38 C 0.2101(5) 0.4096(3) 0.3784(3) 0.0448(14) Uani 1 1 d . . .
H38A H 0.1529 0.4343 0.3308 0.054 Uiso 1 1 calc R . .
H38B H 0.1883 0.3614 0.3706 0.054 Uiso 1 1 calc R . .
C39 C 0.2114(7) 0.4368(4) 0.4452(5) 0.063(2) Uani 1 1 d . . .
H39A H 0.1372 0.4289 0.4358 0.076 Uiso 1 1 calc R . .
H39B H 0.2251 0.4860 0.4496 0.076 Uiso 1 1 calc R . .
C40 C 0.3022(8) 0.4028(4) 0.5194(4) 0.065(2) Uani 1 1 d . . .
H40A H 0.3033 0.4223 0.5628 0.078 Uiso 1 1 calc R . .
H40B H 0.2850 0.3541 0.5164 0.078 Uiso 1 1 calc R . .
C41 C 0.4146(8) 0.4114(4) 0.5345(4) 0.073(2) Uani 1 1 d . . .
H41A H 0.4719 0.3876 0.5828 0.087 Uiso 1 1 calc R . .
H41B H 0.4344 0.4599 0.5415 0.087 Uiso 1 1 calc R . .
C42 C 0.4160(6) 0.3835(4) 0.4681(3) 0.0541(17) Uani 1 1 d . . .
H42A H 0.4041 0.3341 0.4645 0.065 Uiso 1 1 calc R . .
H42B H 0.4904 0.3923 0.4782 0.065 Uiso 1 1 calc R . .
C43 C 0.2662(5) 0.4446(3) 0.2382(3) 0.0329(11) Uani 1 1 d . . .
H43 H 0.1862 0.4526 0.2193 0.039 Uiso 1 1 calc R . .
C44 C 0.3279(6) 0.5126(3) 0.2654(3) 0.0417(14) Uani 1 1 d . . .
H44A H 0.3250 0.5306 0.3077 0.050 Uiso 1 1 calc R . .
H44B H 0.4079 0.5061 0.2855 0.050 Uiso 1 1 calc R . .
C45 C 0.2744(6) 0.5615(3) 0.2002(4) 0.0497(16) Uani 1 1 d . . .
H45A H 0.3147 0.6052 0.2186 0.060 Uiso 1 1 calc R . .
H45B H 0.1954 0.5692 0.1818 0.060 Uiso 1 1 calc R . .
C46 C 0.2766(7) 0.5365(3) 0.1341(4) 0.0554(18) Uani 1 1 d . . .
H46A H 0.3556 0.5316 0.1511 0.067 Uiso 1 1 calc R . .
H46B H 0.2388 0.5696 0.0913 0.067 Uiso 1 1 calc R . .
C47 C 0.2161(7) 0.4682(3) 0.1059(4) 0.0565(18) Uani 1 1 d . . .
H47A H 0.1353 0.4745 0.0837 0.068 Uiso 1 1 calc R . .
H47B H 0.2219 0.4507 0.0647 0.068 Uiso 1 1 calc R . .
C48 C 0.2656(7) 0.4175(3) 0.1703(4) 0.0514(17) Uani 1 1 d . . .
H48A H 0.3437 0.4069 0.1882 0.062 Uiso 1 1 calc R . .
H48B H 0.2211 0.3753 0.1510 0.062 Uiso 1 1 calc R . .

loop_
_atom_site_aniso_label
_atom_site_aniso_U_11
_atom_site_aniso_U_22
_atom_site_aniso_U_33
_atom_site_aniso_U_23
_atom_site_aniso_U_13
_atom_site_aniso_U_12
Pt1 0.04912(13) 0.01914(10) 0.02293(10) -0.00559(7) 0.01716(9) -0.01299(8)
Pt2 0.02890(10) 0.01591(9) 0.01584(8) -0.00133(6) 0.01126(7) -0.00536(7)
P1 0.0345(7) 0.0152(5) 0.0212(6) 0.0004(4) 0.0157(5) -0.0015(5)
P2 0.0357(7) 0.0284(7) 0.0194(6) -0.0025(5) 0.0113(6) -0.0119(5)
P3 0.0257(6) 0.0158(5) 0.0198(5) 0.0009(4) 0.0108(5) -0.0012(4)
P4 0.0373(7) 0.0230(6) 0.0331(7) -0.0093(5) 0.0187(6) -0.0092(5)
O1 0.052(2) 0.0141(16) 0.0338(19) 0.0009(14) 0.0232(19) -0.0022(15)
C1 0.040(3) 0.022(2) 0.036(3) 0.007(2) 0.027(2) 0.008(2)
C2 0.034(3) 0.028(3) 0.062(4) -0.001(3) 0.029(3) 0.000(2)
C3 0.044(4) 0.041(4) 0.098(6) 0.005(4) 0.043(4) 0.001(3)
C4 0.066(5) 0.070(5) 0.113(7) 0.030(5) 0.069(5) 0.012(4)
C5 0.078(5) 0.065(5) 0.074(5) 0.013(4) 0.062(5) 0.017(4)
C6 0.063(4) 0.042(3) 0.047(3) 0.006(3) 0.044(3) 0.006(3)
C7 0.039(3) 0.026(3) 0.018(2) 0.0036(18) 0.014(2) 0.004(2)
C8 0.041(3) 0.047(3) 0.030(3) 0.001(2) 0.023(3) 0.000(3)
C9 0.056(4) 0.067(5) 0.038(3) 0.000(3) 0.034(3) 0.000(3)
C10 0.132(8) 0.068(5) 0.056(5) 0.017(4) 0.070(5) 0.007(5)
C11 0.123(8) 0.116(8) 0.046(4) 0.053(5) 0.060(5) 0.076(6)
C12 0.109(6) 0.079(5) 0.047(4) 0.043(4) 0.053(4) 0.067(5)
C13 0.037(3) 0.031(3) 0.020(2) -0.005(2) 0.012(2) -0.009(2)
C14 0.037(3) 0.043(3) 0.026(3) 0.001(2) 0.014(2) 0.000(2)
C15 0.045(4) 0.063(4) 0.028(3) 0.011(3) 0.012(3) 0.007(3)
C16 0.064(5) 0.094(6) 0.032(3) 0.023(4) 0.029(3) 0.020(4)
C17 0.059(4) 0.089(6) 0.027(3) 0.002(3) 0.023(3) 0.012(4)
C18 0.042(3) 0.047(3) 0.021(2) -0.001(2) 0.014(2) 0.002(3)
C19 0.036(3) 0.111(6) 0.024(3) -0.015(3) 0.016(3) -0.038(4)
C20A 0.025(5) 0.029(5) 0.042(5) -0.003(4) 0.018(5) 0.011(4)
C21A 0.018(5) 0.033(5) 0.052(6) -0.014(5) 0.016(5) -0.006(4)
C22A 0.033(6) 0.029(6) 0.055(6) 0.002(5) 0.028(6) -0.003(5)
C23A 0.030(5) 0.036(6) 0.034(5) 0.003(4) 0.022(4) -0.007(4)
C24A 0.037(6) 0.023(5) 0.028(5) -0.002(4) 0.022(4) 0.003(4)
C20B 0.022(6) 0.087(11) 0.050(7) -0.024(7) 0.023(5) -0.016(6)
C21B 0.040(7) 0.048(7) 0.087(8) -0.034(7) 0.048(7) -0.023(6)
C22B 0.059(9) 0.043(8) 0.095(10) -0.008(7) 0.065(9) -0.007(6)
C23B 0.051(7) 0.052(7) 0.052(6) 0.004(5) 0.041(6) 0.003(5)
C24B 0.037(6) 0.036(6) 0.035(5) -0.005(5) 0.028(5) -0.005(5)
C25 0.032(3) 0.017(2) 0.022(2) 0.0005(17) 0.013(2) 0.0004(18)
C26 0.039(3) 0.036(3) 0.026(3) 0.003(2) 0.016(2) 0.006(2)
C27 0.069(4) 0.048(4) 0.039(3) -0.004(3) 0.037(3) 0.003(3)
C28 0.065(4) 0.059(4) 0.052(4) 0.011(3) 0.045(4) 0.020(3)
C29 0.048(4) 0.058(4) 0.048(4) 0.016(3) 0.030(3) 0.026(3)
C30 0.032(3) 0.045(3) 0.027(3) 0.009(2) 0.014(2) 0.011(2)
C31 0.032(3) 0.018(2) 0.023(2) 0.0060(17) 0.014(2) -0.0007(18)
C32 0.045(3) 0.026(3) 0.036(3) 0.007(2) 0.027(3) 0.007(2)
C33 0.058(4) 0.034(3) 0.042(3) 0.006(2) 0.037(3) 0.003(3)
C34 0.047(3) 0.036(3) 0.038(3) 0.006(2) 0.028(3) -0.004(2)
C35 0.045(3) 0.023(3) 0.034(3) 0.011(2) 0.021(3) 0.000(2)
C36 0.038(3) 0.019(2) 0.033(3) 0.0075(19) 0.020(2) 0.004(2)
C37 0.044(3) 0.028(3) 0.031(3) -0.011(2) 0.021(3) -0.008(2)
C38 0.047(3) 0.050(4) 0.038(3) 0.010(3) 0.025(3) 0.010(3)
C39 0.096(6) 0.050(4) 0.075(5) 0.015(4) 0.067(5) 0.022(4)
C40 0.114(7) 0.041(4) 0.046(4) -0.003(3) 0.051(5) -0.003(4)
C41 0.096(6) 0.064(5) 0.029(3) -0.014(3) 0.018(4) -0.013(5)
C42 0.042(3) 0.062(4) 0.032(3) -0.011(3) 0.005(3) -0.003(3)
C43 0.037(3) 0.028(3) 0.028(3) -0.006(2) 0.016(2) -0.010(2)
C44 0.058(4) 0.021(3) 0.038(3) -0.008(2) 0.023(3) -0.009(2)
C45 0.070(4) 0.031(3) 0.045(3) 0.003(3) 0.031(3) -0.004(3)
C46 0.073(5) 0.053(4) 0.042(4) 0.002(3) 0.033(4) -0.015(4)
C47 0.079(5) 0.054(4) 0.040(3) -0.008(3) 0.036(4) -0.017(4)
C48 0.082(5) 0.032(3) 0.050(4) -0.015(3) 0.044(4) -0.026(3)

loop_
_atom_type_symbol
_atom_type_description
_atom_type_scat_dispersion_real
_atom_type_scat_dispersion_imag
_atom_type_scat_source
C C .0033 .0016 'International Tables Vol C Tables 4.2.6.8 and 6.1.1.4'
H H .0000 .0000 'International Tables Vol C Tables 4.2.6.8 and 6.1.1.4'
O O .0106 .0060 'International Tables Vol C Tables 4.2.6.8 and 6.1.1.4'
P P .1023 .0942 'International Tables Vol C Tables 4.2.6.8 and 6.1.1.4'
Pt Pt -1.7033 8.3905 'International Tables Vol C Tables 4.2.6.8 and 6.1.1.4'

loop_
_geom_angle_atom_site_label_1
_geom_angle_atom_site_label_2
_geom_angle_atom_site_label_3
_geom_angle
_geom_angle_site_symmetry_1
_geom_angle_site_symmetry_3
_geom_angle_publ_flag
O1 Pt1 P2 139.83(10) . . ?
O1 Pt1 P4 102.47(10) . . ?
P2 Pt1 P4 117.68(7) . . ?
O1 Pt1 Pt2 83.26(9) . . ?
P2 Pt1 Pt2 56.63(6) . . ?
P4 Pt1 Pt2 174.15(4) . . ?
O1 Pt1 P1 33.42(10) . . ?
P2 Pt1 P1 106.43(6) . . ?
P4 Pt1 P1 135.77(5) . . ?
Pt2 Pt1 P1 50.02(2) . . ?
P3 Pt2 P1 117.45(6) . . ?
P3 Pt2 P2 118.73(5) . . ?
P1 Pt2 P2 123.80(6) . . ?
P3 Pt2 Pt1 169.59(3) . . ?
P1 Pt2 Pt1 70.39(6) . . ?
P2 Pt2 Pt1 53.71(4) . . ?
O1 P1 C1 104.9(2) . . ?
O1 P1 C7 105.4(2) . . ?
C1 P1 C7 103.6(2) . . ?
O1 P1 Pt2 109.77(16) . . ?
C1 P1 Pt2 118.01(17) . . ?
C7 P1 Pt2 114.02(17) . . ?
O1 P1 Pt1 50.47(15) . . ?
C1 P1 Pt1 133.07(18) . . ?
C7 P1 Pt1 120.36(18) . . ?
Pt2 P1 Pt1 59.60(5) . . ?
C19 P2 C13 104.6(3) . . ?
C19 P2 Pt1 117.7(3) . . ?
C13 P2 Pt1 118.59(19) . . ?
C19 P2 Pt2 119.17(16) . . ?
C13 P2 Pt2 124.69(18) . . ?
Pt1 P2 Pt2 69.67(6) . . ?
C25 P3 C31 106.6(2) . . ?
C25 P3 Pt2 119.17(17) . . ?
C31 P3 Pt2 111.13(16) . . ?
C25 P3 H3 106.4 . . ?
C31 P3 H3 106.4 . . ?
Pt2 P3 H3 106.4 . . ?
C43 P4 C37 105.3(3) . . ?
C43 P4 Pt1 113.74(17) . . ?
C37 P4 Pt1 118.01(18) . . ?
C43 P4 H4 106.3 . . ?
C37 P4 H4 106.3 . . ?
Pt1 P4 H4 106.3 . . ?
P1 O1 Pt1 96.11(18) . . ?
C2 C1 C6 111.1(5) . . ?
C2 C1 P1 113.5(3) . . ?
C6 C1 P1 108.7(4) . . ?
C2 C1 H1 107.8 . . ?
C6 C1 H1 107.8 . . ?
P1 C1 H1 107.8 . . ?
C1 C2 C3 111.3(5) . . ?
C1 C2 H2A 109.4 . . ?
C3 C2 H2A 109.4 . . ?
C1 C2 H2B 109.4 . . ?
C3 C2 H2B 109.4 . . ?
H2A C2 H2B 108.0 . . ?
C4 C3 C2 111.6(6) . . ?
C4 C3 H3A 109.3 . . ?
C2 C3 H3A 109.3 . . ?
C4 C3 H3B 109.3 . . ?
C2 C3 H3B 109.3 . . ?
H3A C3 H3B 108.0 . . ?
C3 C4 C5 111.3(6) . . ?
C3 C4 H4A 109.4 . . ?
C5 C4 H4A 109.4 . . ?
C3 C4 H4B 109.4 . . ?
C5 C4 H4B 109.4 . . ?
H4A C4 H4B 108.0 . . ?
C4 C5 C6 111.7(6) . . ?
C4 C5 H5A 109.3 . . ?
C6 C5 H5A 109.3 . . ?
C4 C5 H5B 109.3 . . ?
C6 C5 H5B 109.3 . . ?
H5A C5 H5B 107.9 . . ?
C5 C6 C1 110.5(6) . . ?
C5 C6 H6A 109.5 . . ?
C1 C6 H6A 109.5 . . ?
C5 C6 H6B 109.5 . . ?
C1 C6 H6B 109.5 . . ?
H6A C6 H6B 108.1 . . ?
C8 C7 C12 111.0(5) . . ?
C8 C7 P1 110.0(4) . . ?
C12 C7 P1 112.3(4) . . ?
C8 C7 H7 107.8 . . ?
C12 C7 H7 107.8 . . ?
P1 C7 H7 107.8 . . ?
C7 C8 C9 112.3(5) . . ?
C7 C8 H8A 109.1 . . ?
C9 C8 H8A 109.1 . . ?
C7 C8 H8B 109.1 . . ?
C9 C8 H8B 109.1 . . ?
H8A C8 H8B 107.9 . . ?
C10 C9 C8 111.2(5) . . ?
C10 C9 H9A 109.4 . . ?
C8 C9 H9A 109.4 . . ?
C10 C9 H9B 109.4 . . ?
C8 C9 H9B 109.4 . . ?
H9A C9 H9B 108.0 . . ?
C9 C10 C11 110.3(6) . . ?
C9 C10 H10A 109.6 . . ?
C11 C10 H10A 109.6 . . ?
C9 C10 H10B 109.6 . . ?
C11 C10 H10B 109.6 . . ?
H10A C10 H10B 108.1 . . ?
C10 C11 C12 110.6(7) . . ?
C10 C11 H11A 109.5 . . ?
C12 C11 H11A 109.5 . . ?
C10 C11 H11B 109.5 . . ?
C12 C11 H11B 109.5 . . ?
H11A C11 H11B 108.1 . . ?
C7 C12 C11 111.2(5) . . ?
C7 C12 H12A 109.4 . . ?
C11 C12 H12A 109.4 . . ?
C7 C12 H12B 109.4 . . ?
C11 C12 H12B 109.4 . . ?
H12A C12 H12B 108.0 . . ?
C14 C13 C18 111.0(5) . . ?
C14 C13 P2 112.7(4) . . ?
C18 C13 P2 108.7(4) . . ?
C14 C13 H13 108.1 . . ?
C18 C13 H13 108.1 . . ?
P2 C13 H13 108.1 . . ?
C13 C14 C15 112.2(5) . . ?
C13 C14 H14A 109.2 . . ?
C15 C14 H14A 109.2 . . ?
C13 C14 H14B 109.2 . . ?
C15 C14 H14B 109.2 . . ?
H14A C14 H14B 107.9 . . ?
C16 C15 C14 110.1(5) . . ?
C16 C15 H15A 109.6 . . ?
C14 C15 H15A 109.6 . . ?
C16 C15 H15B 109.6 . . ?
C14 C15 H15B 109.6 . . ?
H15A C15 H15B 108.2 . . ?
C17 C16 C15 111.3(6) . . ?
C17 C16 H16A 109.4 . . ?
C15 C16 H16A 109.4 . . ?
C17 C16 H16B 109.4 . . ?
C15 C16 H16B 109.4 . . ?
H16A C16 H16B 108.0 . . ?
C16 C17 C18 111.0(6) . . ?
C16 C17 H17A 109.4 . . ?
C18 C17 H17A 109.4 . . ?
C16 C17 H17B 109.4 . . ?
C18 C17 H17B 109.4 . . ?
H17A C17 H17B 108.0 . . ?
C17 C18 C13 111.2(5) . . ?
C17 C18 H18A 109.4 . . ?
C13 C18 H18A 109.4 . . ?
C17 C18 H18B 109.4 . . ?
C13 C18 H18B 109.4 . . ?
H18A C18 H18B 108.0 . . ?
C20A C19 C24B 108.5(7) . . ?
C20A C19 C24A 109.6(7) . . ?
C24B C19 C24A 28.5(5) . . ?
C20A C19 C20B 29.7(5) . . ?
C24B C19 C20B 103.7(8) . . ?
C24A C19 C20B 119.5(7) . . ?
C20A C19 P2 128.0(5) . . ?
C24B C19 P2 101.7(5) . . ?
C24A C19 P2 116.8(5) . . ?
C20B C19 P2 102.8(5) . . ?
C20A C19 H19 92.9 . . ?
C24B C19 H19 121.1 . . ?
C24A C19 H19 92.8 . . ?
C20B C19 H19 118.4 . . ?
P2 C19 H19 106.6 . . ?
C21A C20A C19 102.4(7) . . ?
C21A C20A H20A 111.3 . . ?
C19 C20A H20A 111.3 . . ?
C21A C20A H20B 111.3 . . ?
C19 C20A H20B 111.3 . . ?
H20A C20A H20B 109.2 . . ?
C20A C21A C22A 112.0(9) . . ?
C20A C21A H21A 109.2 . . ?
C22A C21A H21A 109.2 . . ?
C20A C21A H21B 109.2 . . ?
C22A C21A H21B 109.2 . . ?
H21A C21A H21B 107.9 . . ?
C21A C22A C23A 111.5(9) . . ?
C21A C22A H22A 109.3 . . ?
C23A C22A H22A 109.3 . . ?
C21A C22A H22B 109.3 . . ?
C23A C22A H22B 109.3 . . ?
H22A C22A H22B 108.0 . . ?
C22A C23A C24A 110.9(9) . . ?
C22A C23A H23A 109.5 . . ?
C24A C23A H23A 109.5 . . ?
C22A C23A H23B 109.5 . . ?
C24A C23A H23B 109.5 . . ?
H23A C23A H23B 108.1 . . ?
C23A C24A C19 104.4(7) . . ?
C23A C24A H24A 110.9 . . ?
C19 C24A H24A 110.9 . . ?
C23A C24A H24B 110.9 . . ?
C19 C24A H24B 110.9 . . ?
H24A C24A H24B 108.9 . . ?
C21B C20B C19 110.6(8) . . ?
C21B C20B H20C 109.5 . . ?
C19 C20B H20C 109.5 . . ?
C21B C20B H20D 109.5 . . ?
C19 C20B H20D 109.5 . . ?
H20C C20B H20D 108.1 . . ?
C20B C21B C22B 111.6(11) . . ?
C20B C21B H21C 109.3 . . ?
C22B C21B H21C 109.3 . . ?
C20B C21B H21D 109.3 . . ?
C22B C21B H21D 109.3 . . ?
H21C C21B H21D 108.0 . . ?
C21B C22B C23B 112.2(11) . . ?
C21B C22B H22C 109.2 . . ?
C23B C22B H22C 109.2 . . ?
C21B C22B H22D 109.2 . . ?
C23B C22B H22D 109.2 . . ?
H22C C22B H22D 107.9 . . ?
C24B C23B C22B 110.5(10) . . ?
C24B C23B H23C 109.5 . . ?
C22B C23B H23C 109.5 . . ?
C24B C23B H23D 109.5 . . ?
C22B C23B H23D 109.5 . . ?
H23C C23B H23D 108.1 . . ?
C23B C24B C19 108.0(7) . . ?
C23B C24B H24C 110.1 . . ?
C19 C24B H24C 110.1 . . ?
C23B C24B H24D 110.1 . . ?
C19 C24B H24D 110.1 . . ?
H24C C24B H24D 108.4 . . ?
C30 C25 C26 110.5(4) . . ?
C30 C25 P3 113.0(3) . . ?
C26 C25 P3 109.9(3) . . ?
C30 C25 H25 107.8 . . ?
C26 C25 H25 107.8 . . ?
P3 C25 H25 107.8 . . ?
C27 C26 C25 111.2(5) . . ?
C27 C26 H26A 109.4 . . ?
C25 C26 H26A 109.4 . . ?
C27 C26 H26B 109.4 . . ?
C25 C26 H26B 109.4 . . ?
H26A C26 H26B 108.0 . . ?
C26 C27 C28 111.8(5) . . ?
C26 C27 H27A 109.3 . . ?
C28 C27 H27A 109.3 . . ?
C26 C27 H27B 109.3 . . ?
C28 C27 H27B 109.3 . . ?
H27A C27 H27B 107.9 . . ?
C27 C28 C29 111.1(5) . . ?
C27 C28 H28A 109.4 . . ?
C29 C28 H28A 109.4 . . ?
C27 C28 H28B 109.4 . . ?
C29 C28 H28B 109.4 . . ?
H28A C28 H28B 108.0 . . ?
C30 C29 C28 111.6(5) . . ?
C30 C29 H29A 109.3 . . ?
C28 C29 H29A 109.3 . . ?
C30 C29 H29B 109.3 . . ?
C28 C29 H29B 109.3 . . ?
H29A C29 H29B 108.0 . . ?
C29 C30 C25 110.6(5) . . ?
C29 C30 H30A 109.5 . . ?
C25 C30 H30A 109.5 . . ?
C29 C30 H30B 109.5 . . ?
C25 C30 H30B 109.5 . . ?
H30A C30 H30B 108.1 . . ?
C32 C31 C36 110.3(4) . . ?
C32 C31 P3 107.8(3) . . ?
C36 C31 P3 117.1(3) . . ?
C32 C31 H31 107.1 . . ?
C36 C31 H31 107.1 . . ?
P3 C31 H31 107.1 . . ?
C33 C32 C31 110.7(4) . . ?
C33 C32 H32A 109.5 . . ?
C31 C32 H32A 109.5 . . ?
C33 C32 H32B 109.5 . . ?
C31 C32 H32B 109.5 . . ?
H32A C32 H32B 108.1 . . ?
C34 C33 C32 111.7(5) . . ?
C34 C33 H33A 109.3 . . ?
C32 C33 H33A 109.3 . . ?
C34 C33 H33B 109.3 . . ?
C32 C33 H33B 109.3 . . ?
H33A C33 H33B 107.9 . . ?
C35 C34 C33 111.6(4) . . ?
C35 C34 H34A 109.3 . . ?
C33 C34 H34A 109.3 . . ?
C35 C34 H34B 109.3 . . ?
C33 C34 H34B 109.3 . . ?
H34A C34 H34B 108.0 . . ?
C34 C35 C36 111.0(4) . . ?
C34 C35 H35A 109.4 . . ?
C36 C35 H35A 109.4 . . ?
C34 C35 H35B 109.4 . . ?
C36 C35 H35B 109.4 . . ?
H35A C35 H35B 108.0 . . ?
C35 C36 C31 110.2(4) . . ?
C35 C36 H36A 109.6 . . ?
C31 C36 H36A 109.6 . . ?
C35 C36 H36B 109.6 . . ?
C31 C36 H36B 109.6 . . ?
H36A C36 H36B 108.1 . . ?
C38 C37 C42 110.8(5) . . ?
C38 C37 P4 111.5(4) . . ?
C42 C37 P4 109.6(4) . . ?
C38 C37 H37 108.3 . . ?
C42 C37 H37 108.3 . . ?
P4 C37 H37 108.3 . . ?
C39 C38 C37 111.8(6) . . ?
C39 C38 H38A 109.3 . . ?
C37 C38 H38A 109.3 . . ?
C39 C38 H38B 109.3 . . ?
C37 C38 H38B 109.3 . . ?
H38A C38 H38B 107.9 . . ?
C38 C39 C40 110.6(6) . . ?
C38 C39 H39A 109.5 . . ?
C40 C39 H39A 109.5 . . ?
C38 C39 H39B 109.5 . . ?
C40 C39 H39B 109.5 . . ?
H39A C39 H39B 108.1 . . ?
C41 C40 C39 111.4(6) . . ?
C41 C40 H40A 109.4 . . ?
C39 C40 H40A 109.4 . . ?
C41 C40 H40B 109.4 . . ?
C39 C40 H40B 109.4 . . ?
H40A C40 H40B 108.0 . . ?
C40 C41 C42 111.2(6) . . ?
C40 C41 H41A 109.4 . . ?
C42 C41 H41A 109.4 . . ?
C40 C41 H41B 109.4 . . ?
C42 C41 H41B 109.4 . . ?
H41A C41 H41B 108.0 . . ?
C41 C42 C37 110.6(6) . . ?
C41 C42 H42A 109.5 . . ?
C37 C42 H42A 109.5 . . ?
C41 C42 H42B 109.5 . . ?
C37 C42 H42B 109.5 . . ?
H42A C42 H42B 108.1 . . ?
C48 C43 C44 110.1(4) . . ?
C48 C43 P4 108.4(4) . . ?
C44 C43 P4 115.0(4) . . ?
C48 C43 H43 107.7 . . ?
C44 C43 H43 107.7 . . ?
P4 C43 H43 107.7 . . ?
C45 C44 C43 110.2(5) . . ?
C45 C44 H44A 109.6 . . ?
C43 C44 H44A 109.6 . . ?
C45 C44 H44B 109.6 . . ?
C43 C44 H44B 109.6 . . ?
H44A C44 H44B 108.1 . . ?
C44 C45 C46 111.8(6) . . ?
C44 C45 H45A 109.3 . . ?
C46 C45 H45A 109.3 . . ?
C44 C45 H45B 109.3 . . ?
C46 C45 H45B 109.3 . . ?
H45A C45 H45B 107.9 . . ?
C45 C46 C47 109.6(5) . . ?
C45 C46 H46A 109.7 . . ?
C47 C46 H46A 109.7 . . ?
C45 C46 H46B 109.7 . . ?
C47 C46 H46B 109.7 . . ?
H46A C46 H46B 108.2 . . ?
C48 C47 C46 111.7(6) . . ?
C48 C47 H47A 109.3 . . ?
C46 C47 H47A 109.3 . . ?
C48 C47 H47B 109.3 . . ?
C46 C47 H47B 109.3 . . ?
H47A C47 H47B 107.9 . . ?
C47 C48 C43 111.2(5) . . ?
C47 C48 H48A 109.4 . . ?
C43 C48 H48A 109.4 . . ?
C47 C48 H48B 109.4 . . ?
C43 C48 H48B 109.4 . . ?
H48A C48 H48B 108.0 . . ?

loop_
_geom_bond_atom_site_label_1
_geom_bond_atom_site_label_2
_geom_bond_distance
_geom_bond_site_symmetry_2
_geom_bond_publ_flag
Pt1 O1 2.180(4) . ?
Pt1 P2 2.2117(19) . ?
Pt1 P4 2.2365(18) . ?
Pt1 Pt2 2.5731(16) . ?
Pt1 P1 2.810(2) . ?
Pt2 P3 2.2513(19) . ?
Pt2 P1 2.2860(17) . ?
Pt2 P2 2.292(2) . ?
P1 O1 1.556(4) . ?
P1 C1 1.831(6) . ?
P1 C7 1.838(5) . ?
P2 C19 1.827(7) . ?
P2 C13 1.846(5) . ?
P3 C25 1.836(5) . ?
P3 C31 1.844(5) . ?
P3 H3 1.0000 . ?
P4 C43 1.824(6) . ?
P4 C37 1.839(5) . ?
P4 H4 1.0000 . ?
C1 C2 1.518(7) . ?
C1 C6 1.532(7) . ?
C1 H1 1.0000 . ?
C2 C3 1.529(8) . ?
C2 H2A 0.9900 . ?
C2 H2B 0.9900 . ?
C3 C4 1.501(12) . ?
C3 H3A 0.9900 . ?
C3 H3B 0.9900 . ?
C4 C5 1.509(11) . ?
C4 H4A 0.9900 . ?
C4 H4B 0.9900 . ?
C5 C6 1.526(9) . ?
C5 H5A 0.9900 . ?
C5 H5B 0.9900 . ?
C6 H6A 0.9900 . ?
C6 H6B 0.9900 . ?
C7 C8 1.515(8) . ?
C7 C12 1.525(7) . ?
C7 H7 1.0000 . ?
C8 C9 1.529(8) . ?
C8 H8A 0.9900 . ?
C8 H8B 0.9900 . ?
C9 C10 1.488(10) . ?
C9 H9A 0.9900 . ?
C9 H9B 0.9900 . ?
C10 C11 1.515(13) . ?
C10 H10A 0.9900 . ?
C10 H10B 0.9900 . ?
C11 C12 1.540(9) . ?
C11 H11A 0.9900 . ?
C11 H11B 0.9900 . ?
C12 H12A 0.9900 . ?
C12 H12B 0.9900 . ?
C13 C14 1.518(8) . ?
C13 C18 1.531(8) . ?
C13 H13 1.0000 . ?
C14 C15 1.531(7) . ?
C14 H14A 0.9900 . ?
C14 H14B 0.9900 . ?
C15 C16 1.524(9) . ?
C15 H15A 0.9900 . ?
C15 H15B 0.9900 . ?
C16 C17 1.513(10) . ?
C16 H16A 0.9900 . ?
C16 H16B 0.9900 . ?
C17 C18 1.529(8) . ?
C17 H17A 0.9900 . ?
C17 H17B 0.9900 . ?
C18 H18A 0.9900 . ?
C18 H18B 0.9900 . ?
C19 C20A 1.581(7) . ?
C19 C24B 1.588(7) . ?
C19 C24A 1.589(7) . ?
C19 C20B 1.592(7) . ?
C19 H19 0.9634 . ?
C20A C21A 1.504(11) . ?
C20A H20A 0.9900 . ?
C20A H20B 0.9900 . ?
C21A C22A 1.511(12) . ?
C21A H21A 0.9900 . ?
C21A H21B 0.9900 . ?
C22A C23A 1.512(11) . ?
C22A H22A 0.9900 . ?
C22A H22B 0.9900 . ?
C23A C24A 1.517(10) . ?
C23A H23A 0.9900 . ?
C23A H23B 0.9900 . ?
C24A H24A 0.9900 . ?
C24A H24B 0.9900 . ?
C20B C21B 1.511(11) . ?
C20B H20C 0.9900 . ?
C20B H20D 0.9900 . ?
C21B C22B 1.517(13) . ?
C21B H21C 0.9900 . ?
C21B H21D 0.9900 . ?
C22B C23B 1.520(12) . ?
C22B H22C 0.9900 . ?
C22B H22D 0.9900 . ?
C23B C24B 1.506(11) . ?
C23B H23C 0.9900 . ?
C23B H23D 0.9900 . ?
C24B H24C 0.9900 . ?
C24B H24D 0.9900 . ?
C25 C30 1.523(7) . ?
C25 C26 1.523(7) . ?
C25 H25 1.0000 . ?
C26 C27 1.517(8) . ?
C26 H26A 0.9900 . ?
C26 H26B 0.9900 . ?
C27 C28 1.519(10) . ?
C27 H27A 0.9900 . ?
C27 H27B 0.9900 . ?
C28 C29 1.522(8) . ?
C28 H28A 0.9900 . ?
C28 H28B 0.9900 . ?
C29 C30 1.518(8) . ?
C29 H29A 0.9900 . ?
C29 H29B 0.9900 . ?
C30 H30A 0.9900 . ?
C30 H30B 0.9900 . ?
C31 C32 1.529(7) . ?
C31 C36 1.531(6) . ?
C31 H31 1.0000 . ?
C32 C33 1.525(7) . ?
C32 H32A 0.9900 . ?
C32 H32B 0.9900 . ?
C33 C34 1.521(8) . ?
C33 H33A 0.9900 . ?
C33 H33B 0.9900 . ?
C34 C35 1.513(8) . ?
C34 H34A 0.9900 . ?
C34 H34B 0.9900 . ?
C35 C36 1.524(7) . ?
C35 H35A 0.9900 . ?
C35 H35B 0.9900 . ?
C36 H36A 0.9900 . ?
C36 H36B 0.9900 . ?
C37 C38 1.513(8) . ?
C37 C42 1.530(8) . ?
C37 H37 1.0000 . ?
C38 C39 1.506(9) . ?
C38 H38A 0.9900 . ?
C38 H38B 0.9900 . ?
C39 C40 1.508(10) . ?
C39 H39A 0.9900 . ?
C39 H39B 0.9900 . ?
C40 C41 1.484(12) . ?
C40 H40A 0.9900 . ?
C40 H40B 0.9900 . ?
C41 C42 1.524(10) . ?
C41 H41A 0.9900 . ?
C41 H41B 0.9900 . ?
C42 H42A 0.9900 . ?
C42 H42B 0.9900 . ?
C43 C48 1.533(8) . ?
C43 C44 1.534(7) . ?
C43 H43 1.0000 . ?
C44 C45 1.489(8) . ?
C44 H44A 0.9900 . ?
C44 H44B 0.9900 . ?
C45 C46 1.506(9) . ?
C45 H45A 0.9900 . ?
C45 H45B 0.9900 . ?
C46 C47 1.536(9) . ?
C46 H46A 0.9900 . ?
C46 H46B 0.9900 . ?
C47 C48 1.502(9) . ?
C47 H47A 0.9900 . ?
C47 H47B 0.9900 . ?
C48 H48A 0.9900 . ?
C48 H48B 0.9900 . ?

loop_
_geom_torsion_atom_site_label_1
_geom_torsion_atom_site_label_2
_geom_torsion_atom_site_label_3
_geom_torsion_atom_site_label_4
_geom_torsion
_geom_torsion_site_symmetry_1
_geom_torsion_site_symmetry_2
_geom_torsion_site_symmetry_3
_geom_torsion_site_symmetry_4
_geom_torsion_publ_flag
O1 Pt1 Pt2 P3 -136.4(2) . . . . ?
P2 Pt1 Pt2 P3 45.81(19) . . . . ?
P4 Pt1 Pt2 P3 31.8(4) . . . . ?
P1 Pt1 Pt2 P3 -140.26(19) . . . . ?
O1 Pt1 Pt2 P1 3.84(10) . . . . ?
P2 Pt1 Pt2 P1 -173.93(5) . . . . ?
P4 Pt1 Pt2 P1 172.1(4) . . . . ?
O1 Pt1 Pt2 P2 177.78(11) . . . . ?
P4 Pt1 Pt2 P2 -14.0(4) . . . . ?
P1 Pt1 Pt2 P2 173.93(5) . . . . ?
P3 Pt2 P1 O1 166.84(16) . . . . ?
P2 Pt2 P1 O1 -11.57(17) . . . . ?
Pt1 Pt2 P1 O1 -5.68(15) . . . . ?
P3 Pt2 P1 C1 46.7(2) . . . . ?
P2 Pt2 P1 C1 -131.7(2) . . . . ?
Pt1 Pt2 P1 C1 -125.8(2) . . . . ?
P3 Pt2 P1 C7 -75.1(2) . . . . ?
P2 Pt2 P1 C7 106.5(2) . . . . ?
Pt1 Pt2 P1 C7 112.3(2) . . . . ?
P3 Pt2 P1 Pt1 172.52(4) . . . . ?
P2 Pt2 P1 Pt1 -5.88(5) . . . . ?
P2 Pt1 P1 O1 178.34(18) . . . . ?
P4 Pt1 P1 O1 -5.78(19) . . . . ?
Pt2 Pt1 P1 O1 173.06(19) . . . . ?
O1 Pt1 P1 C1 -71.7(3) . . . . ?
P2 Pt1 P1 C1 106.6(2) . . . . ?
P4 Pt1 P1 C1 -77.5(2) . . . . ?
Pt2 Pt1 P1 C1 101.4(2) . . . . ?
O1 Pt1 P1 C7 85.2(3) . . . . ?
P2 Pt1 P1 C7 -96.44(19) . . . . ?
P4 Pt1 P1 C7 79.4(2) . . . . ?
Pt2 Pt1 P1 C7 -101.72(19) . . . . ?
O1 Pt1 P1 Pt2 -173.06(19) . . . . ?
P2 Pt1 P1 Pt2 5.28(5) . . . . ?
P4 Pt1 P1 Pt2 -178.84(5) . . . . ?
O1 Pt1 P2 C19 109.7(2) . . . . ?
P4 Pt1 P2 C19 -68.5(2) . . . . ?
Pt2 Pt1 P2 C19 113.11(19) . . . . ?
P1 Pt1 P2 C19 108.27(19) . . . . ?
O1 Pt1 P2 C13 -122.7(2) . . . . ?
P4 Pt1 P2 C13 59.1(2) . . . . ?
Pt2 Pt1 P2 C13 -119.3(2) . . . . ?
P1 Pt1 P2 C13 -124.1(2) . . . . ?
O1 Pt1 P2 Pt2 -3.43(16) . . . . ?
P4 Pt1 P2 Pt2 178.40(4) . . . . ?
P1 Pt1 P2 Pt2 -4.84(4) . . . . ?
P3 Pt2 P2 C19 77.4(3) . . . . ?
P1 Pt2 P2 C19 -104.2(3) . . . . ?
Pt1 Pt2 P2 C19 -111.1(3) . . . . ?
P3 Pt2 P2 C13 -60.1(2) . . . . ?
P1 Pt2 P2 C13 118.2(2) . . . . ?
Pt1 Pt2 P2 C13 111.4(2) . . . . ?
P3 Pt2 P2 Pt1 -171.51(4) . . . . ?
P1 Pt2 P2 Pt1 6.88(6) . . . . ?
P1 Pt2 P3 C25 114.29(19) . . . . ?
P2 Pt2 P3 C25 -67.22(19) . . . . ?
Pt1 Pt2 P3 C25 -108.4(2) . . . . ?
P1 Pt2 P3 C31 -121.26(18) . . . . ?
P2 Pt2 P3 C31 57.23(19) . . . . ?
Pt1 Pt2 P3 C31 16.0(3) . . . . ?
O1 Pt1 P4 C43 -30.3(2) . . . . ?
P2 Pt1 P4 C43 148.5(2) . . . . ?
Pt2 Pt1 P4 C43 161.7(4) . . . . ?
P1 Pt1 P4 C43 -27.1(2) . . . . ?
O1 Pt1 P4 C37 93.7(2) . . . . ?
P2 Pt1 P4 C37 -87.5(2) . . . . ?
Pt2 Pt1 P4 C37 -74.3(5) . . . . ?
P1 Pt1 P4 C37 97.0(2) . . . . ?
C1 P1 O1 Pt1 134.1(2) . . . . ?
C7 P1 O1 Pt1 -116.9(2) . . . . ?
Pt2 P1 O1 Pt1 6.36(17) . . . . ?
P2 Pt1 O1 P1 -2.5(3) . . . . ?
P4 Pt1 O1 P1 175.87(14) . . . . ?
Pt2 Pt1 O1 P1 -5.35(14) . . . . ?
O1 P1 C1 C2 177.9(4) . . . . ?
C7 P1 C1 C2 67.6(4) . . . . ?
Pt2 P1 C1 C2 -59.5(4) . . . . ?
Pt1 P1 C1 C2 -132.8(4) . . . . ?
O1 P1 C1 C6 -57.9(4) . . . . ?
C7 P1 C1 C6 -168.3(4) . . . . ?
Pt2 P1 C1 C6 64.6(4) . . . . ?
Pt1 P1 C1 C6 -8.7(5) . . . . ?
C6 C1 C2 C3 54.9(7) . . . . ?
P1 C1 C2 C3 177.7(5) . . . . ?
C1 C2 C3 C4 -55.1(8) . . . . ?
C2 C3 C4 C5 55.4(8) . . . . ?
C3 C4 C5 C6 -56.1(9) . . . . ?
C4 C5 C6 C1 55.7(8) . . . . ?
C2 C1 C6 C5 -55.1(7) . . . . ?
P1 C1 C6 C5 179.3(4) . . . . ?
O1 P1 C7 C8 75.4(4) . . . . ?
C1 P1 C7 C8 -174.6(4) . . . . ?
Pt2 P1 C7 C8 -45.1(4) . . . . ?
Pt1 P1 C7 C8 22.5(4) . . . . ?
O1 P1 C7 C12 -48.8(6) . . . . ?
C1 P1 C7 C12 61.2(5) . . . . ?
Pt2 P1 C7 C12 -169.3(5) . . . . ?
Pt1 P1 C7 C12 -101.7(5) . . . . ?
C12 C7 C8 C9 -52.4(7) . . . . ?
P1 C7 C8 C9 -177.4(4) . . . . ?
C7 C8 C9 C10 55.6(8) . . . . ?
C8 C9 C10 C11 -58.2(9) . . . . ?
C9 C10 C11 C12 58.8(10) . . . . ?
C8 C7 C12 C11 52.8(9) . . . . ?
P1 C7 C12 C11 176.4(7) . . . . ?
C10 C11 C12 C7 -56.2(10) . . . . ?
C19 P2 C13 C14 -51.6(5) . . . . ?
Pt1 P2 C13 C14 174.9(3) . . . . ?
Pt2 P2 C13 C14 90.8(4) . . . . ?
C19 P2 C13 C18 -175.2(4) . . . . ?
Pt1 P2 C13 C18 51.3(4) . . . . ?
Pt2 P2 C13 C18 -32.7(5) . . . . ?
C18 C13 C14 C15 -54.6(6) . . . . ?
P2 C13 C14 C15 -176.9(4) . . . . ?
C13 C14 C15 C16 55.6(7) . . . . ?
C14 C15 C16 C17 -56.7(8) . . . . ?
C15 C16 C17 C18 57.3(8) . . . . ?
C16 C17 C18 C13 -55.8(8) . . . . ?
C14 C13 C18 C17 54.2(7) . . . . ?
P2 C13 C18 C17 178.7(5) . . . . ?
C13 P2 C19 C20A -47.2(8) . . . . ?
Pt1 P2 C19 C20A 86.8(7) . . . . ?
Pt2 P2 C19 C20A 167.8(6) . . . . ?
C13 P2 C19 C24B -172.1(6) . . . . ?
Pt1 P2 C19 C24B -38.1(6) . . . . ?
Pt2 P2 C19 C24B 42.9(6) . . . . ?
C13 P2 C19 C24A 162.2(6) . . . . ?
Pt1 P2 C19 C24A -63.8(6) . . . . ?
Pt2 P2 C19 C24A 17.2(7) . . . . ?
C13 P2 C19 C20B -65.0(7) . . . . ?
Pt1 P2 C19 C20B 69.0(7) . . . . ?
Pt2 P2 C19 C20B 150.0(6) . . . . ?
C24B C19 C20A C21A 37.0(10) . . . . ?
C24A C19 C20A C21A 67.2(10) . . . . ?
C20B C19 C20A C21A -48.3(12) . . . . ?
P2 C19 C20A C21A -85.1(10) . . . . ?
C19 C20A C21A C22A -62.3(11) . . . . ?
C20A C21A C22A C23A 59.9(12) . . . . ?
C21A C22A C23A C24A -57.4(13) . . . . ?
C22A C23A C24A C19 59.3(11) . . . . ?
C20A C19 C24A C23A -66.7(10) . . . . ?
C24B C19 C24A C23A 26.2(9) . . . . ?
C20B C19 C24A C23A -35.7(12) . . . . ?
P2 C19 C24A C23A 89.1(8) . . . . ?
C20A C19 C20B C21B 40.7(11) . . . . ?
C24B C19 C20B C21B -62.7(13) . . . . ?
C24A C19 C20B C21B -37.0(15) . . . . ?
P2 C19 C20B C21B -168.3(10) . . . . ?
C19 C20B C21B C22B 57.0(15) . . . . ?
C20B C21B C22B C23B -52.0(15) . . . . ?
C21B C22B C23B C24B 56.0(15) . . . . ?
C22B C23B C24B C19 -64.2(13) . . . . ?
C20A C19 C24B C23B 35.3(11) . . . . ?
C24A C19 C24B C23B -62.0(12) . . . . ?
C20B C19 C24B C23B 65.8(10) . . . . ?
P2 C19 C24B C23B 172.2(8) . . . . ?
C31 P3 C25 C30 -69.7(4) . . . . ?
Pt2 P3 C25 C30 56.9(4) . . . . ?
C31 P3 C25 C26 166.5(4) . . . . ?
Pt2 P3 C25 C26 -66.9(4) . . . . ?
C30 C25 C26 C27 56.7(6) . . . . ?
P3 C25 C26 C27 -178.0(4) . . . . ?
C25 C26 C27 C28 -55.2(7) . . . . ?
C26 C27 C28 C29 53.9(8) . . . . ?
C27 C28 C29 C30 -54.6(8) . . . . ?
C28 C29 C30 C25 56.5(7) . . . . ?
C26 C25 C30 C29 -57.2(6) . . . . ?
P3 C25 C30 C29 179.2(4) . . . . ?
C25 P3 C31 C32 -159.3(3) . . . . ?
Pt2 P3 C31 C32 69.3(4) . . . . ?
C25 P3 C31 C36 -34.4(4) . . . . ?
Pt2 P3 C31 C36 -165.7(3) . . . . ?
C36 C31 C32 C33 56.8(6) . . . . ?
P3 C31 C32 C33 -174.2(4) . . . . ?
C31 C32 C33 C34 -54.8(7) . . . . ?
C32 C33 C34 C35 54.3(7) . . . . ?
C33 C34 C35 C36 -55.6(6) . . . . ?
C34 C35 C36 C31 57.7(6) . . . . ?
C32 C31 C36 C35 -58.2(6) . . . . ?
P3 C31 C36 C35 178.1(4) . . . . ?
C43 P4 C37 C38 83.7(4) . . . . ?
Pt1 P4 C37 C38 -44.4(5) . . . . ?
C43 P4 C37 C42 -153.2(4) . . . . ?
Pt1 P4 C37 C42 78.6(4) . . . . ?
C42 C37 C38 C39 54.6(7) . . . . ?
P4 C37 C38 C39 177.0(4) . . . . ?
C37 C38 C39 C40 -55.8(8) . . . . ?
C38 C39 C40 C41 57.2(8) . . . . ?
C39 C40 C41 C42 -57.6(9) . . . . ?
C40 C41 C42 C37 55.9(8) . . . . ?
C38 C37 C42 C41 -54.0(7) . . . . ?
P4 C37 C42 C41 -177.4(5) . . . . ?
C37 P4 C43 C48 178.8(4) . . . . ?
Pt1 P4 C43 C48 -50.5(4) . . . . ?
C37 P4 C43 C44 55.0(5) . . . . ?
Pt1 P4 C43 C44 -174.3(4) . . . . ?
C48 C43 C44 C45 56.9(7) . . . . ?
P4 C43 C44 C45 179.6(4) . . . . ?
C43 C44 C45 C46 -59.4(7) . . . . ?
C44 C45 C46 C47 58.0(8) . . . . ?
C45 C46 C47 C48 -55.5(9) . . . . ?
C46 C47 C48 C43 54.9(8) . . . . ?
C44 C43 C48 C47 -55.1(7) . . . . ?
P4 C43 C48 C47 178.3(5) . . . . ?
